data_2007093
loop_
_publ_author_name
'Warda, Salam A.'

_publ_section_title
;Polymeric
 \m,\m'-Pyrazine-<i>N</i>,<i>N</i>'-bis(<i>N</i>-salicylidene-<i>R</i>,<i>S</i>-alaninato)copper(II)
 Tetrahydrate
;
_journal_issue 3
_journal_name_full 'Acta Crystallographica Section C'
_journal_page_first 302
_journal_page_last 304
_journal_paper_doi 10.1107/S0108270197015783
_journal_volume 54
_journal_year 1998
_chemical_formula_iupac '[Cu2 (C10 H9 N O3)2 (C4 H4 N2)] , 4H2 O'
_chemical_formula_sum 'C24 H30 Cu2 N4 O10'
_chemical_formula_weight 661.60
_chemical_name_systematic
;
 \m, \m'-Pyrazine-bis(N-salicylidene-R,S-alaninato-copper(II)) tetrahydrate
;
_space_group_IT_number 2
_symmetry_cell_setting triclinic
_symmetry_space_group_name_Hall '-P 1'
_symmetry_space_group_name_H-M 'P -1'
_audit_creation_method SHELXL-97
_cell_angle_alpha 70.474(8)
_cell_angle_beta 81.000(8)
_cell_angle_gamma 89.478(8)
_cell_formula_units_Z 1
_cell_length_a 7.7750(5)
_cell_length_b 8.1044(7)
_cell_length_c 11.6240(9)
_cell_measurement_reflns_used 5000
_cell_measurement_temperature 293(2)
_cell_measurement_theta_max 28.00
_cell_measurement_theta_min 2.67
_cell_volume 681.09(10)
_computing_cell_refinement 'IPDS software'
_computing_data_collection 'IPDS software (Stoe & Cie, 1997)'
_computing_data_reduction 'IPDS software'
_computing_molecular_graphics 'XP in SHELXTL (Siemens, 1996b)'
_computing_publication_material SHELXL97
_computing_structure_refinement 'SHELXL97 (Sheldrick, 1997)'
_computing_structure_solution 'SHELXS97 (Sheldrick, 1990)'
_diffrn_ambient_temperature 293(2)
_diffrn_detector_area_resol_mean 60
_diffrn_measured_fraction_theta_full 0.920
_diffrn_measured_fraction_theta_max 0.920
_diffrn_measurement_device_type 'Stoe IPDS'
_diffrn_measurement_method 'Image plate'
_diffrn_radiation_monochromator graphite
_diffrn_radiation_source 'fine-focus sealed tube'
_diffrn_radiation_type MoK\a
_diffrn_radiation_wavelength 0.71073
_diffrn_reflns_av_R_equivalents 0.0451
_diffrn_reflns_av_sigmaI/netI 0.0531
_diffrn_reflns_limit_h_max 10
_diffrn_reflns_limit_h_min -10
_diffrn_reflns_limit_k_max 10
_diffrn_reflns_limit_k_min -10
_diffrn_reflns_limit_l_max 15
_diffrn_reflns_limit_l_min -15
_diffrn_reflns_number 8132
_diffrn_reflns_theta_full 28.00
_diffrn_reflns_theta_max 28.00
_diffrn_reflns_theta_min 2.67
_diffrn_standards_decay_% 0
_exptl_absorpt_coefficient_mu 1.624
_exptl_absorpt_correction_T_max 0.940
_exptl_absorpt_correction_T_min 0.652
_exptl_absorpt_correction_type 'Integration (XPREP SHELXTL; Siemens, 1996a)'
_exptl_crystal_colour 'Clear green'
_exptl_crystal_density_diffrn 1.613
_exptl_crystal_density_method 'not measured'
_exptl_crystal_description Plate
_exptl_crystal_F_000 340
_exptl_crystal_size_max 0.30
_exptl_crystal_size_mid 0.20
_exptl_crystal_size_min 0.04
_refine_diff_density_max 0.859
_refine_diff_density_min -0.363
_refine_ls_extinction_method none
_refine_ls_goodness_of_fit_ref 1.017
_refine_ls_matrix_type full
_refine_ls_number_parameters 193
_refine_ls_number_reflns 3033
_refine_ls_number_restraints 4
_refine_ls_restrained_S_all 1.016
_refine_ls_R_factor_gt 0.0366
_refine_ls_shift/su_max <0.001
_refine_ls_structure_factor_coef Fsqd
_refine_ls_weighting_details 'w = 1/[\s^2^(Fo^2^)+(0.0386P)^2^] where P=(Fo^2^+2Fc^2^)/3'
_refine_ls_weighting_scheme calc
_refine_ls_wR_factor_ref 0.0821
_reflns_number_gt 2186
_reflns_number_total 3033
_reflns_threshold_expression I>2\s(I)
_cod_data_source_file jz1252.cif
_cod_data_source_block I
_cod_depositor_comments
;
The following automatic conversions were performed:
'_symmetry_cell_setting' value 'Triclinic' changed to 'triclinic'
according to '/home/saulius/struct/CIF-dictionaries/cif_core.dic'
dictionary named 'cif_core.dic' version 2.4.1 from 2010-06-29.

Automatic conversion script
Id: cif_fix_enum 1527 2010-12-29 10:47:43Z saulius 

The following automatic conversions were performed:

'_symmetry_cell_setting' value 'Triclinic' changed to 'triclinic'
according to /home/saulius/struct/CIF-dictionaries/cif_core.dic
dictionary named 'cif_core.dic' version 2.4.1 from 2010-06-29.

Automatic conversion script
Id: cif_fix_values 1715 2011-07-08 13:25:40Z adriana 

The following automatic conversions were performed:

'_refine_ls_weighting_scheme' value 'calc w =
1/[\s^2^(Fo^2^)+(0.0386P)^2^] where P=(Fo^2^+2Fc^2^)/3' was changed
to 'calc'. New tag '_refine_ls_weighting_details' was created. The
value of the new tag was set to 'w = 1/[\s^2^(Fo^2^)+(0.0386P)^2^]
where P=(Fo^2^+2Fc^2^)/3'.

Automatic conversion script
Id: cif_fix_values 3143 2015-03-26 13:38:13Z robertas 

2019-11-12
Z value and formula fixed to values more according to usual
chemical conventions.                 miguel
;
_cod_original_formula_sum 'C12 H15 Cu N2 O5'
_cod_original_formula_weight 330.80
_cod_original_formula_units_Z 2
_cod_original_cell_volume 681.09(9)
_cod_database_code 2007093

loop_
_symmetry_equiv_pos_as_xyz
'x, y, z'
'-x, -y, -z'

loop_
_atom_site_label
_atom_site_fract_x
_atom_site_fract_y
_atom_site_fract_z
_atom_site_U_iso_or_equiv
_atom_site_adp_type
_atom_site_calc_flag
_atom_site_refinement_flags
_atom_site_occupancy
_atom_site_disorder_assembly
_atom_site_disorder_group
_atom_site_type_symbol
Cu .57385(4) .34553(4) .10806(3) .03337(12) Uani d . 1 . . Cu
O1 .5307(2) .3637(2) -.05305(15) .0324(4) Uani d . 1 . . O
N1 .3716(3) .1928(3) .19297(19) .0365(5) Uani d . 1 . . N
C1 .4331(3) .2488(3) -.0764(2) .0296(5) Uani d . 1 . . C
O2 .6085(3) .3219(3) .27336(16) .0429(5) Uani d . 1 . . O
N2 .8265(3) .4422(3) .04212(18) .0305(5) Uani d . 1 . . N
C2 .4441(4) .2534(4) -.1989(2) .0376(6) Uani d . 1 . . C
H2 .5211 .3346 -.2608 .045 Uiso calc R 1 . . H
C3 .3435(4) .1403(4) -.2302(3) .0426(7) Uani d . 1 . . C
H3 .3522 .1475 -.3124 .051 Uiso calc R 1 . . H
O3 .4733(3) .2516(3) .46613(18) .0612(6) Uani d . 1 . . O
C4 .2298(4) .0162(4) -.1395(3) .0436(7) Uani d . 1 . . C
H4 .1621 -.0599 -.1605 .052 Uiso calc R 1 . . H
O4 .9349(4) .3167(5) -.3191(3) .0902(10) Uani d D 1 . . O
H42 .859(5) .360(6) -.371(4) .108 Uiso d D 1 . . H
H41 1.018(5) .403(5) -.351(4) .108 Uiso d D 1 . . H
C5 .2179(4) .0067(4) -.0189(3) .0376(6) Uani d . 1 . . C
H5 .1428 -.0781 .0418 .045 Uiso calc R 1 . . H
O5 .7444(4) .4801(4) .4800(3) .0702(7) Uani d D 1 . . O
H52 .681(5) .400(4) .467(4) .084 Uiso d D 1 . . H
H51 .687(5) .575(4) .483(4) .084 Uiso d D 1 . . H
C6 .3165(3) .1222(3) .0158(2) .0311(6) Uani d . 1 . . C
C7 .2905(4) .1011(4) .1453(2) .0362(6) Uani d . 1 . . C
H7 .2092 .0149 .1982 .043 Uiso calc R 1 . . H
C8 .3372(5) .1539(5) .3282(3) .0568(9) Uani d . 1 . . C
H8 .3516 .0281 .3665 .068 Uiso calc R 1 . . H
C9 .4824(4) .2496(4) .3595(2) .0412(7) Uani d . 1 . . C
C10 .1617(6) .1890(9) .3767(4) .1083(19) Uani d . 1 . . C
H10A .0783 .1244 .3536 .162 Uiso calc R 1 . . H
H10B .1436 .3121 .3432 .162 Uiso calc R 1 . . H
H10C .1476 .1537 .4652 .162 Uiso calc R 1 . . H
C11 .9067(3) .4483(3) -.0696(2) .0337(6) Uani d . 1 . . C
H11 .8447 .4134 -.1204 .040 Uiso calc R 1 . . H
C12 .9214(3) .4950(4) .1115(2) .0349(6) Uani d . 1 . . C
H12 .8698 .4933 .1897 .042 Uiso calc R 1 . . H

loop_
_atom_site_aniso_label
_atom_site_aniso_U_11
_atom_site_aniso_U_22
_atom_site_aniso_U_33
_atom_site_aniso_U_12
_atom_site_aniso_U_13
_atom_site_aniso_U_23
Cu .02837(19) .0435(2) .02586(16) -.00882(14) -.00179(12) -.00949(12)
O1 .0291(10) .0369(9) .0282(8) -.0092(8) -.0020(8) -.0080(7)
N1 .0316(13) .0487(13) .0264(10) -.0066(11) .0002(10) -.0109(10)
C1 .0250(14) .0335(13) .0305(12) .0020(11) -.0040(11) -.0112(10)
O2 .0385(12) .0596(12) .0278(9) -.0134(10) -.0031(9) -.0116(9)
N2 .0268(12) .0336(11) .0292(10) -.0025(10) -.0032(9) -.0088(9)
C2 .0387(16) .0418(15) .0317(13) -.0005(13) -.0025(12) -.0128(11)
C3 .0502(19) .0466(16) .0368(14) .0050(15) -.0121(14) -.0195(13)
O3 .0612(15) .0949(17) .0283(10) -.0191(14) .0020(10) -.0252(11)
C4 .0444(18) .0452(16) .0503(17) -.0015(14) -.0135(15) -.0251(14)
O4 .068(2) .125(3) .0649(18) -.0008(19) -.0138(16) -.0145(18)
C5 .0302(15) .0368(14) .0438(15) -.0047(12) -.0035(12) -.0117(12)
O5 .0573(17) .0828(19) .0798(18) -.0029(15) -.0234(14) -.0340(16)
C6 .0251(14) .0348(13) .0322(12) .0005(11) -.0047(11) -.0097(10)
C7 .0280(15) .0427(15) .0323(13) -.0082(13) -.0010(12) -.0066(11)
C8 .051(2) .085(2) .0284(14) -.0231(19) .0051(14) -.0157(15)
C9 .0389(17) .0532(17) .0312(14) -.0045(15) -.0037(13) -.0145(12)
C10 .056(3) .209(6) .072(3) -.033(3) .018(2) -.074(3)
C11 .0309(15) .0391(14) .0319(13) -.0039(12) -.0048(11) -.0129(11)
C12 .0294(15) .0446(15) .0317(13) -.0065(12) -.0029(11) -.0147(11)

loop_
_atom_type_symbol
_atom_type_description
_atom_type_scat_dispersion_real
_atom_type_scat_dispersion_imag
_atom_type_scat_source
C C 0.0033 0.0016 'International Tables Vol C Tables 4.2.6.8 and 6.1.1.4'
H H 0.0000 0.0000 'International Tables Vol C Tables 4.2.6.8 and 6.1.1.4'
N N 0.0061 0.0033 'International Tables Vol C Tables 4.2.6.8 and 6.1.1.4'
O O 0.0106 0.0060 'International Tables Vol C Tables 4.2.6.8 and 6.1.1.4'
Cu Cu 0.3201 1.2651 'International Tables Vol C Tables 4.2.6.8 and 6.1.1.4'

loop_
_geom_angle_atom_site_label_1
_geom_angle_atom_site_label_2
_geom_angle_atom_site_label_3
_geom_angle_site_symmetry_1
_geom_angle_site_symmetry_3
_geom_angle
_geom_angle_publ_flag
O1 Cu N1 . . 94.19(8) y
O1 Cu O2 . . 177.67(8) y
N1 Cu O2 . . 83.50(9) y
O1 Cu N2 . . 92.51(8) y
N1 Cu N2 . . 162.91(8) y
O2 Cu N2 . . 89.79(8) y
O1 Cu O1 . 2_665 82.79(7) y
N1 Cu O1 . 2_665 105.32(8) y
O2 Cu O1 . 2_665 97.56(7) y
N2 Cu O1 . 2_665 91.10(7) y
C1 O1 Cu . . 124.40(15) ?
C1 O1 Cu . 2_665 114.48(13) ?
Cu O1 Cu . 2_665 97.21(7) ?
C7 N1 C8 . . 119.3(3) ?
C7 N1 Cu . . 124.58(19) ?
C8 N1 Cu . . 114.7(2) ?
O1 C1 C2 . . 118.6(2) ?
O1 C1 C6 . . 123.5(2) ?
C2 C1 C6 . . 117.8(2) ?
C9 O2 Cu . . 116.11(18) ?
C11 N2 C12 . . 116.7(2) ?
C11 N2 Cu . . 121.66(18) ?
C12 N2 Cu . . 121.54(18) ?
C3 C2 C1 . . 121.7(3) ?
C3 C2 H2 . . 119.2 ?
C1 C2 H2 . . 119.2 ?
C2 C3 C4 . . 120.3(3) ?
C2 C3 H3 . . 119.8 ?
C4 C3 H3 . . 119.8 ?
C5 C4 C3 . . 119.4(3) ?
C5 C4 H4 . . 120.3 ?
C3 C4 H4 . . 120.3 ?
H42 O4 H41 . . 99(4) ?
C4 C5 C6 . . 121.7(3) ?
C4 C5 H5 . . 119.2 ?
C6 C5 H5 . . 119.2 ?
H52 O5 H51 . . 115(4) ?
C5 C6 C1 . . 119.1(2) ?
C5 C6 C7 . . 116.5(2) ?
C1 C6 C7 . . 124.5(2) ?
N1 C7 C6 . . 124.6(3) ?
N1 C7 H7 . . 117.7 ?
C6 C7 H7 . . 117.7 ?
C10 C8 N1 . . 114.6(3) ?
C10 C8 C9 . . 114.4(3) ?
N1 C8 C9 . . 106.8(2) ?
C10 C8 H8 . . 106.9 ?
N1 C8 H8 . . 106.9 ?
C9 C8 H8 . . 106.9 ?
O3 C9 O2 . . 123.3(3) ?
O3 C9 C8 . . 119.1(3) ?
O2 C9 C8 . . 117.6(2) ?
C8 C10 H10A . . 109.5 ?
C8 C10 H10B . . 109.5 ?
H10A C10 H10B . . 109.5 ?
C8 C10 H10C . . 109.5 ?
H10A C10 H10C . . 109.5 ?
H10B C10 H10C . . 109.5 ?
N2 C11 C12 . 2_765 121.7(2) ?
N2 C11 H11 . . 119.1 ?
C12 C11 H11 2_765 . 119.1 ?
N2 C12 C11 . 2_765 121.5(2) ?
N2 C12 H12 . . 119.2 ?
C11 C12 H12 2_765 . 119.2 ?

loop_
_geom_bond_atom_site_label_1
_geom_bond_atom_site_label_2
_geom_bond_site_symmetry_2
_geom_bond_distance
_geom_bond_publ_flag
Cu O1 . 1.9113(17) y
Cu N1 . 1.927(2) y
Cu O2 . 1.9277(18) y
Cu N2 . 2.053(2) y
Cu O1 2_665 2.3961(17) y
O1 C1 . 1.328(3) ?
O1 Cu 2_665 2.3961(17) ?
N1 C7 . 1.285(4) ?
N1 C8 . 1.477(3) ?
C1 C2 . 1.401(3) ?
C1 C6 . 1.415(4) ?
O2 C9 . 1.272(3) ?
N2 C11 . 1.335(3) ?
N2 C12 . 1.342(3) ?
C2 C3 . 1.381(4) ?
C2 H2 . .9300 ?
C3 C4 . 1.386(4) ?
C3 H3 . .9300 ?
O3 C9 . 1.236(3) ?
C4 C5 . 1.366(4) ?
C4 H4 . .9300 ?
O4 H42 . .892(10) ?
O4 H41 . .895(10) ?
C5 C6 . 1.411(4) ?
C5 H5 . .9300 ?
O5 H52 . .893(10) ?
O5 H51 . .896(10) ?
C6 C7 . 1.438(4) ?
C7 H7 . .9300 ?
C8 C10 . 1.455(5) ?
C8 C9 . 1.530(5) ?
C8 H8 . .9800 ?
C10 H10A . .9600 ?
C10 H10B . .9600 ?
C10 H10C . .9600 ?
C11 C12 2_765 1.375(4) ?
C11 H11 . .9300 ?
C12 C11 2_765 1.375(4) ?
C12 H12 . .9300 ?

loop_
_geom_hbond_atom_site_label_D
_geom_hbond_atom_site_label_H
_geom_hbond_atom_site_label_A
_geom_hbond_site_symmetry_A
_geom_hbond_distance_DH
_geom_hbond_distance_HA
_geom_hbond_distance_DA
_geom_hbond_angle_DHA
_geom_hbond_publ_flag
O4 H41 O5 2_765 0.90(4) 2.19(4) 2.997(4) 150(4) yes
O4 H42 O5 1_554 0.90(4) 2.02(4) 2.895(4) 165(4) yes
O5 H51 O3 2_666 0.90(4) 2.04(4) 2.914(4) 165(4) yes
O5 H52 O3 1_555 0.90(4) 2.02(4) 2.877(5) 160(4) yes

loop_
_geom_torsion_atom_site_label_1
_geom_torsion_atom_site_label_2
_geom_torsion_atom_site_label_3
_geom_torsion_atom_site_label_4
_geom_torsion_site_symmetry_1
_geom_torsion_site_symmetry_4
_geom_torsion
N1 Cu O1 C1 . . -21.42(19)
O2 Cu O1 C1 . . -27(2)
N2 Cu O1 C1 . . 142.85(18)
O1 Cu O1 C1 2_665 . -126.4(2)
N1 Cu O1 Cu . 2_665 104.94(8)
O2 Cu O1 Cu . 2_665 99(2)
N2 Cu O1 Cu . 2_665 -90.79(7)
O1 Cu O1 Cu 2_665 2_665 0.0
O1 Cu N1 C7 . . 20.0(2)
O2 Cu N1 C7 . . -160.3(2)
N2 Cu N1 C7 . . -92.8(3)
O1 Cu N1 C7 2_665 . 103.6(2)
O1 Cu N1 C8 . . -173.9(2)
O2 Cu N1 C8 . . 5.9(2)
N2 Cu N1 C8 . . 73.3(4)
O1 Cu N1 C8 2_665 . -90.2(2)
Cu O1 C1 C2 . . -165.17(17)
Cu O1 C1 C2 2_665 . 76.2(2)
Cu O1 C1 C6 . . 15.5(3)
Cu O1 C1 C6 2_665 . -103.1(2)
O1 Cu O2 C9 . . -5(2)
N1 Cu O2 C9 . . -10.8(2)
N2 Cu O2 C9 . . -175.1(2)
O1 Cu O2 C9 2_665 . 93.8(2)
O1 Cu N2 C11 . . -16.57(19)
N1 Cu N2 C11 . . 96.5(3)
O2 Cu N2 C11 . . 163.04(19)
O1 Cu N2 C11 2_665 . -99.40(18)
O1 Cu N2 C12 . . 166.43(19)
N1 Cu N2 C12 . . -80.5(4)
O2 Cu N2 C12 . . -13.96(19)
O1 Cu N2 C12 2_665 . 83.60(19)
O1 C1 C2 C3 . . -178.5(2)
C6 C1 C2 C3 . . 0.9(4)
C1 C2 C3 C4 . . -1.0(4)
C2 C3 C4 C5 . . 0.0(4)
C3 C4 C5 C6 . . 1.1(4)
C4 C5 C6 C1 . . -1.2(4)
C4 C5 C6 C7 . . 179.0(2)
O1 C1 C6 C5 . . 179.6(2)
C2 C1 C6 C5 . . 0.2(3)
O1 C1 C6 C7 . . -0.6(4)
C2 C1 C6 C7 . . -180.0(2)
C8 N1 C7 C6 . . -177.9(3)
Cu N1 C7 C6 . . -12.3(4)
C5 C6 C7 N1 . . 178.7(2)
C1 C6 C7 N1 . . -1.0(4)
C7 N1 C8 C10 . . -66.3(5)
Cu N1 C8 C10 . . 126.7(4)
C7 N1 C8 C9 . . 165.9(2)
Cu N1 C8 C9 . . -1.0(3)
Cu O2 C9 O3 . . -167.5(2)
Cu O2 C9 C8 . . 13.3(3)
C10 C8 C9 O3 . . 45.0(5)
N1 C8 C9 O3 . . 172.9(3)
C10 C8 C9 O2 . . -135.7(4)
N1 C8 C9 O2 . . -7.9(4)
C12 N2 C11 C12 . 2_765 0.4(4)
Cu N2 C11 C12 . 2_765 -176.75(19)
C11 N2 C12 C11 . 2_765 -0.4(4)
Cu N2 C12 C11 . 2_765 176.75(19)
